data_2212132
loop_
_publ_author_name
'Zuo, Na'
'He, Hong-Wu'

_publ_section_title 2-{(2-Chlorophenyl)[(2,4-dichlorophenoxy)acetoxy]methyl}-5,5-dimethyl-1,3,2-dioxaphosphinan-2-one
_journal_coeditor_code CV2184
_journal_issue 2
_journal_name_full 'Acta Crystallographica Section E'
_journal_page_first o794
_journal_page_last o795
_journal_paper_doi 10.1107/S1600536807002334
_journal_volume 63
_journal_year 2007
_chemical_formula_iupac 'C20 H20 Cl3 O6 P'
_chemical_formula_moiety 'C20 H20 Cl3 O6 P'
_chemical_formula_sum 'C20 H20 Cl3 O6 P'
_chemical_formula_weight 493.68
_chemical_name_systematic
;
2-{(2-Chlorophenyl)[(2,4-dichlorophenoxy)acetoxy]methyl]-5,5-dimethyl-
1,3,2-dioxaphosphinan-2-one
;
_space_group_IT_number 2
_symmetry_cell_setting triclinic
_symmetry_space_group_name_Hall '-P 1'
_symmetry_space_group_name_H-M 'P -1'
_atom_sites_solution_hydrogens geom
_atom_sites_solution_primary direct
_atom_sites_solution_secondary difmap
_cell_angle_alpha 79.8340(10)
_cell_angle_beta 83.7070(10)
_cell_angle_gamma 69.9360(10)
_cell_formula_units_Z 2
_cell_length_a 8.8627(7)
_cell_length_b 10.4972(9)
_cell_length_c 13.3624(11)
_cell_measurement_reflns_used 5907
_cell_measurement_temperature 298(2)
_cell_measurement_theta_max 27.45
_cell_measurement_theta_min 2.41
_cell_volume 1147.75(16)
_computing_cell_refinement 'SAINT (Bruker, 2000)'
_computing_data_collection 'SMART (Bruker, 2000)'
_computing_data_reduction SAINT
_computing_molecular_graphics 'SHELXTL (Bruker, 1997)'
_computing_publication_material SHELXTL
_computing_structure_refinement 'SHELXL97 (Sheldrick, 1997)'
_computing_structure_solution 'SHELXS97 (Sheldrick, 1997)'
_diffrn_ambient_temperature 298(2)
_diffrn_measured_fraction_theta_full 0.992
_diffrn_measured_fraction_theta_max 0.992
_diffrn_measurement_device_type 'Bruker SMART APEX CCD area-detector'
_diffrn_measurement_method '\f and \w'
_diffrn_radiation_monochromator graphite
_diffrn_radiation_source 'fine-focus sealed tube'
_diffrn_radiation_type MoK\a
_diffrn_radiation_wavelength 0.71073
_diffrn_reflns_av_R_equivalents 0.0238
_diffrn_reflns_av_sigmaI/netI 0.0259
_diffrn_reflns_limit_h_max 11
_diffrn_reflns_limit_h_min -11
_diffrn_reflns_limit_k_max 13
_diffrn_reflns_limit_k_min -13
_diffrn_reflns_limit_l_max 17
_diffrn_reflns_limit_l_min -17
_diffrn_reflns_number 12883
_diffrn_reflns_theta_full 27.00
_diffrn_reflns_theta_max 27.00
_diffrn_reflns_theta_min 2.09
_exptl_absorpt_coefficient_mu 0.502
_exptl_absorpt_correction_type none
_exptl_crystal_colour colourless
_exptl_crystal_density_diffrn 1.428
_exptl_crystal_density_method 'not measured'
_exptl_crystal_description block
_exptl_crystal_F_000 508
_exptl_crystal_size_max 0.30
_exptl_crystal_size_mid 0.20
_exptl_crystal_size_min 0.20
_refine_diff_density_max 0.599
_refine_diff_density_min -0.518
_refine_ls_extinction_method none
_refine_ls_goodness_of_fit_ref 1.045
_refine_ls_hydrogen_treatment constr
_refine_ls_matrix_type full
_refine_ls_number_parameters 273
_refine_ls_number_reflns 4976
_refine_ls_number_restraints 0
_refine_ls_restrained_S_all 1.045
_refine_ls_R_factor_all 0.0578
_refine_ls_R_factor_gt 0.0509
_refine_ls_shift/su_max 0.001
_refine_ls_shift/su_mean 0.000
_refine_ls_structure_factor_coef Fsqd
_refine_ls_weighting_details 'calc w = 1/[\s^2^(Fo^2^)+(0.0677P)^2^+0.5055P] where P=(Fo^2^+2Fc^2^)/3'
_refine_ls_weighting_scheme calc
_refine_ls_wR_factor_gt 0.1337
_refine_ls_wR_factor_ref 0.1398
_reflns_number_gt 4228
_reflns_number_total 4976
_reflns_threshold_expression I>2\s(I)
_cod_data_source_file cv2184.cif
_cod_data_source_block I
_cod_depositor_comments
;
The following automatic conversions were performed:
'_symmetry_cell_setting' value 'Triclinic' changed to 'triclinic'
according to '/home/saulius/struct/CIF-dictionaries/cif_core.dic'
dictionary named 'cif_core.dic' version 2.4.1 from 2010-06-29.

Automatic conversion script
Id: cif_fix_enum 1527 2010-12-29 10:47:43Z saulius 

The following automatic conversions were performed:

'_symmetry_cell_setting' value 'Triclinic' changed to 'triclinic'
according to /home/saulius/struct/CIF-dictionaries/cif_core.dic
dictionary named 'cif_core.dic' version 2.4.1 from 2010-06-29.

Automatic conversion script
Id: cif_fix_values 1715 2011-07-08 13:25:40Z adriana 
;
_cod_database_code 2212132
_cod_database_fobs_code 2212132

loop_
_symmetry_equiv_pos_as_xyz
'x, y, z'
'-x, -y, -z'

loop_
_atom_site_type_symbol
_atom_site_label
_atom_site_fract_x
_atom_site_fract_y
_atom_site_fract_z
_atom_site_U_iso_or_equiv
_atom_site_adp_type
_atom_site_calc_flag
_atom_site_refinement_flags
_atom_site_occupancy
C C1 0.8210(3) -0.0529(2) 1.25617(18) 0.0518(5) Uani d . 1
C C2 0.8484(3) -0.0036(2) 1.14479(18) 0.0563(5) Uani d . 1
H H2A 0.9618 -0.0409 1.1253 0.068 Uiso calc R 1
H H2B 0.7893 -0.0371 1.1046 0.068 Uiso calc R 1
C C3 0.6420(3) 0.0048(2) 1.28438(18) 0.0506(5) Uani d . 1
H H3A 0.5837 -0.0325 1.2466 0.061 Uiso calc R 1
H H3B 0.6230 -0.0240 1.3563 0.061 Uiso calc R 1
C C4 0.9197(3) -0.0111(3) 1.3218(2) 0.0691(7) Uani d . 1
H H4A 1.0310 -0.0430 1.2989 0.104 Uiso calc R 1
H H4B 0.9077 -0.0509 1.3914 0.104 Uiso calc R 1
H H4C 0.8830 0.0870 1.3168 0.104 Uiso calc R 1
C C5 0.8668(3) -0.2095(3) 1.2705(3) 0.0793(8) Uani d . 1
H H5A 0.8040 -0.2344 1.2280 0.119 Uiso calc R 1
H H5B 0.8460 -0.2429 1.3405 0.119 Uiso calc R 1
H H5C 0.9790 -0.2493 1.2521 0.119 Uiso calc R 1
C C6 0.4877(3) 0.2354(2) 1.06897(16) 0.0457(4) Uani d . 1
H H6 0.4931 0.1411 1.0669 0.055 Uiso calc R 1
C C7 0.3164(2) 0.3218(2) 1.09126(16) 0.0473(5) Uani d . 1
C C8 0.2686(3) 0.4636(2) 1.06727(18) 0.0547(5) Uani d . 1
H H8 0.3428 0.5047 1.0360 0.066 Uiso calc R 1
C C9 0.1137(3) 0.5445(3) 1.0888(2) 0.0666(7) Uani d . 1
H H9 0.0840 0.6394 1.0720 0.080 Uiso calc R 1
C C10 0.0021(3) 0.4851(3) 1.1355(2) 0.0732(7) Uani d . 1
H H10 -0.1023 0.5400 1.1508 0.088 Uiso calc R 1
C C11 0.0450(3) 0.3458(3) 1.1593(2) 0.0736(7) Uani d . 1
H H11 -0.0299 0.3053 1.1904 0.088 Uiso calc R 1
C C12 0.2007(3) 0.2657(3) 1.1367(2) 0.0601(6) Uani d . 1
C C13 0.5199(3) 0.2580(2) 0.88784(17) 0.0502(5) Uani d . 1
C C14 0.6136(3) 0.3116(3) 0.80044(18) 0.0613(6) Uani d . 1
H H14A 0.5643 0.4103 0.7844 0.074 Uiso calc R 1
H H14B 0.7224 0.2926 0.8198 0.074 Uiso calc R 1
C C15 0.5067(3) 0.3149(2) 0.64174(16) 0.0528(5) Uani d . 1
C C16 0.5239(3) 0.2476(3) 0.55833(17) 0.0584(6) Uani d . 1
C C17 0.4205(3) 0.3008(3) 0.48011(19) 0.0716(7) Uani d . 1
H H17 0.4332 0.2547 0.4248 0.086 Uiso calc R 1
C C18 0.2998(4) 0.4218(4) 0.4850(2) 0.0776(8) Uani d . 1
C C19 0.2792(4) 0.4913(3) 0.5658(3) 0.0777(8) Uani d . 1
H H19 0.1962 0.5743 0.5676 0.093 Uiso calc R 1
C C20 0.3831(3) 0.4373(3) 0.6455(2) 0.0660(6) Uani d . 1
H H20 0.3690 0.4837 0.7009 0.079 Uiso calc R 1
Cl Cl1 0.25117(9) 0.08788(8) 1.16662(9) 0.1031(3) Uani d . 1
Cl Cl2 0.67788(10) 0.09347(10) 0.55291(6) 0.0907(3) Uani d . 1
Cl Cl3 0.17039(14) 0.48871(15) 0.38576(8) 0.1334(5) Uani d . 1
O O1 0.79677(18) 0.14560(16) 1.12283(12) 0.0549(4) Uani d . 1
O O2 0.58046(17) 0.15395(15) 1.26288(11) 0.0502(3) Uani d . 1
O O3 0.6200(2) 0.37318(17) 1.17054(14) 0.0618(4) Uani d . 1
O O4 0.55463(18) 0.28946(16) 0.97376(11) 0.0508(4) Uani d . 1
O O5 0.4318(2) 0.1953(2) 0.88502(15) 0.0749(5) Uani d . 1
O O6 0.6185(2) 0.25048(19) 0.71329(12) 0.0670(5) Uani d . 1
P P1 0.62569(6) 0.23552(5) 1.16119(4) 0.04461(16) Uani d . 1

loop_
_atom_site_aniso_label
_atom_site_aniso_U_11
_atom_site_aniso_U_22
_atom_site_aniso_U_33
_atom_site_aniso_U_12
_atom_site_aniso_U_13
_atom_site_aniso_U_23
C1 0.0429(11) 0.0503(12) 0.0590(12) -0.0130(9) -0.0010(9) -0.0057(9)
C2 0.0486(12) 0.0574(13) 0.0591(13) -0.0113(10) 0.0043(10) -0.0158(10)
C3 0.0452(11) 0.0499(11) 0.0563(12) -0.0179(9) -0.0004(9) -0.0041(9)
C4 0.0516(13) 0.093(2) 0.0637(15) -0.0254(13) -0.0090(11) -0.0078(13)
C5 0.0650(16) 0.0514(14) 0.107(2) -0.0073(12) 0.0000(15) -0.0017(14)
C6 0.0499(11) 0.0453(10) 0.0483(11) -0.0229(9) -0.0031(9) -0.0091(8)
C7 0.0461(11) 0.0522(11) 0.0486(11) -0.0208(9) -0.0084(9) -0.0078(9)
C8 0.0553(12) 0.0527(12) 0.0612(13) -0.0216(10) -0.0078(10) -0.0109(10)
C9 0.0633(15) 0.0575(14) 0.0784(17) -0.0107(11) -0.0192(13) -0.0183(12)
C10 0.0471(13) 0.087(2) 0.0840(18) -0.0108(13) -0.0089(12) -0.0295(15)
C11 0.0478(13) 0.092(2) 0.0841(19) -0.0303(14) -0.0022(12) -0.0084(15)
C12 0.0506(12) 0.0605(14) 0.0732(15) -0.0258(11) -0.0079(11) -0.0024(11)
C13 0.0456(11) 0.0532(12) 0.0531(12) -0.0112(9) -0.0078(9) -0.0187(9)
C14 0.0614(14) 0.0801(17) 0.0485(12) -0.0248(12) -0.0020(10) -0.0226(11)
C15 0.0534(12) 0.0618(13) 0.0444(11) -0.0216(10) -0.0009(9) -0.0067(9)
C16 0.0549(13) 0.0767(16) 0.0439(11) -0.0221(11) 0.0032(9) -0.0128(10)
C17 0.0703(17) 0.104(2) 0.0436(12) -0.0332(16) -0.0029(11) -0.0101(13)
C18 0.0716(17) 0.100(2) 0.0573(15) -0.0339(16) -0.0163(13) 0.0178(15)
C19 0.0648(16) 0.0639(16) 0.093(2) -0.0157(13) -0.0101(15) 0.0103(15)
C20 0.0680(15) 0.0606(14) 0.0698(16) -0.0214(12) -0.0004(12) -0.0119(12)
Cl1 0.0676(4) 0.0678(4) 0.1725(9) -0.0387(4) -0.0034(5) 0.0176(5)
Cl2 0.0755(5) 0.1106(6) 0.0765(5) -0.0016(4) -0.0033(4) -0.0494(4)
Cl3 0.1087(8) 0.1787(12) 0.0902(6) -0.0345(7) -0.0480(6) 0.0385(7)
O1 0.0444(8) 0.0587(9) 0.0581(9) -0.0179(7) 0.0049(7) -0.0025(7)
O2 0.0452(8) 0.0507(8) 0.0499(8) -0.0102(6) 0.0032(6) -0.0104(6)
O3 0.0675(10) 0.0511(9) 0.0750(11) -0.0247(8) -0.0180(8) -0.0118(8)
O4 0.0569(9) 0.0614(9) 0.0447(8) -0.0302(7) -0.0016(6) -0.0142(6)
O5 0.0844(13) 0.0937(14) 0.0697(11) -0.0503(11) -0.0090(9) -0.0264(10)
O6 0.0678(11) 0.0780(12) 0.0492(9) -0.0070(9) -0.0103(8) -0.0245(8)
P1 0.0431(3) 0.0446(3) 0.0492(3) -0.0170(2) -0.0041(2) -0.0089(2)

loop_
_atom_type_symbol
_atom_type_description
_atom_type_scat_dispersion_real
_atom_type_scat_dispersion_imag
_atom_type_scat_source
C C 0.0033 0.0016 'International Tables Vol C Tables 4.2.6.8 and 6.1.1.4'
H H 0.0000 0.0000 'International Tables Vol C Tables 4.2.6.8 and 6.1.1.4'
O O 0.0106 0.0060 'International Tables Vol C Tables 4.2.6.8 and 6.1.1.4'
P P 0.1023 0.0942 'International Tables Vol C Tables 4.2.6.8 and 6.1.1.4'
Cl Cl 0.1484 0.1585 'International Tables Vol C Tables 4.2.6.8 and 6.1.1.4'

loop_
_geom_angle_atom_site_label_1
_geom_angle_atom_site_label_2
_geom_angle_atom_site_label_3
_geom_angle
_geom_angle_publ_flag
C2 C1 C4 111.3(2) ?
C2 C1 C3 108.25(18) ?
C4 C1 C3 111.4(2) ?
C2 C1 C5 108.0(2) ?
C4 C1 C5 110.5(2) ?
C3 C1 C5 107.25(19) ?
O1 C2 C1 111.71(18) ?
O1 C2 H2A 109.3 ?
C1 C2 H2A 109.3 ?
O1 C2 H2B 109.3 ?
C1 C2 H2B 109.3 ?
H2A C2 H2B 107.9 ?
O2 C3 C1 112.28(17) ?
O2 C3 H3A 109.1 ?
C1 C3 H3A 109.1 ?
O2 C3 H3B 109.1 ?
C1 C3 H3B 109.1 ?
H3A C3 H3B 107.9 ?
C1 C4 H4A 109.5 ?
C1 C4 H4B 109.5 ?
H4A C4 H4B 109.5 ?
C1 C4 H4C 109.5 ?
H4A C4 H4C 109.5 ?
H4B C4 H4C 109.5 ?
C1 C5 H5A 109.5 ?
C1 C5 H5B 109.5 ?
H5A C5 H5B 109.5 ?
C1 C5 H5C 109.5 ?
H5A C5 H5C 109.5 ?
H5B C5 H5C 109.5 ?
O4 C6 C7 112.02(17) ?
O4 C6 P1 102.43(12) ?
C7 C6 P1 113.01(14) ?
O4 C6 H6 109.7 ?
C7 C6 H6 109.7 ?
P1 C6 H6 109.7 ?
C12 C7 C8 117.0(2) ?
C12 C7 C6 122.6(2) ?
C8 C7 C6 120.38(19) ?
C9 C8 C7 121.3(2) ?
C9 C8 H8 119.3 ?
C7 C8 H8 119.3 ?
C8 C9 C10 120.0(3) ?
C8 C9 H9 120.0 ?
C10 C9 H9 120.0 ?
C11 C10 C9 120.1(2) ?
C11 C10 H10 120.0 ?
C9 C10 H10 120.0 ?
C10 C11 C12 119.3(3) ?
C10 C11 H11 120.4 ?
C12 C11 H11 120.4 ?
C11 C12 C7 122.2(2) ?
C11 C12 Cl1 118.2(2) ?
C7 C12 Cl1 119.56(19) ?
O5 C13 O4 124.1(2) ?
O5 C13 C14 127.5(2) ?
O4 C13 C14 108.39(18) ?
O6 C14 C13 111.2(2) ?
O6 C14 H14A 109.4 ?
C13 C14 H14A 109.4 ?
O6 C14 H14B 109.4 ?
C13 C14 H14B 109.4 ?
H14A C14 H14B 108.0 ?
O6 C15 C20 126.2(2) ?
O6 C15 C16 115.0(2) ?
C20 C15 C16 118.8(2) ?
C17 C16 C15 121.4(3) ?
C17 C16 Cl2 119.3(2) ?
C15 C16 Cl2 119.30(19) ?
C18 C17 C16 119.0(3) ?
C18 C17 H17 120.5 ?
C16 C17 H17 120.5 ?
C17 C18 C19 121.4(3) ?
C17 C18 Cl3 118.7(3) ?
C19 C18 Cl3 119.9(3) ?
C18 C19 C20 119.8(3) ?
C18 C19 H19 120.1 ?
C20 C19 H19 120.1 ?
C15 C20 C19 119.7(3) ?
C15 C20 H20 120.2 ?
C19 C20 H20 120.2 ?
C2 O1 P1 120.84(13) ?
C3 O2 P1 122.31(13) ?
C13 O4 C6 117.24(16) ?
C15 O6 C14 119.55(19) ?
O3 P1 O2 113.75(10) yes
O3 P1 O1 112.20(10) yes
O2 P1 O1 106.84(8) yes
O3 P1 C6 112.63(10) yes
O2 P1 C6 105.53(9) yes
O1 P1 C6 105.26(9) yes

loop_
_geom_bond_atom_site_label_1
_geom_bond_atom_site_label_2
_geom_bond_distance
C1 C2 1.509(3)
C1 C4 1.515(3)
C1 C3 1.522(3)
C1 C5 1.534(3)
C2 O1 1.457(3)
C2 H2A 0.9700
C2 H2B 0.9700
C3 O2 1.456(3)
C3 H3A 0.9700
C3 H3B 0.9700
C4 H4A 0.9600
C4 H4B 0.9600
C4 H4C 0.9600
C5 H5A 0.9600
C5 H5B 0.9600
C5 H5C 0.9600
C6 O4 1.450(2)
C6 C7 1.506(3)
C6 P1 1.829(2)
C6 H6 0.9800
C7 C12 1.385(3)
C7 C8 1.388(3)
C8 C9 1.374(3)
C8 H8 0.9300
C9 C10 1.380(4)
C9 H9 0.9300
C10 C11 1.366(4)
C10 H10 0.9300
C11 C12 1.380(4)
C11 H11 0.9300
C12 Cl1 1.746(3)
C13 O5 1.189(3)
C13 O4 1.343(2)
C13 C14 1.499(3)
C14 O6 1.415(3)
C14 H14A 0.9700
C14 H14B 0.9700
C15 O6 1.369(3)
C15 C20 1.378(4)
C15 C16 1.390(3)
C16 C17 1.377(4)
C16 Cl2 1.729(3)
C17 C18 1.358(4)
C17 H17 0.9300
C18 C19 1.370(5)
C18 Cl3 1.738(3)
C19 C20 1.395(4)
C19 H19 0.9300
C20 H20 0.9300
O1 P1 1.5719(16)
O2 P1 1.5639(16)
O3 P1 1.4555(16)

loop_
_geom_hbond_atom_site_label_D
_geom_hbond_atom_site_label_H
_geom_hbond_atom_site_label_A
_geom_hbond_site_symmetry_A
_geom_hbond_distance_DH
_geom_hbond_distance_HA
_geom_hbond_distance_DA
_geom_hbond_angle_DHA
_geom_hbond_publ_flag
C6 H6 Cl1 . 0.98 2.57 3.068(2) 111.3 ?
C17 H17 O2 1_554 0.93 2.60 3.463(3) 155 yes
C20 H20 O3 2_667 0.93 2.50 3.417(3) 167 yes
C14 H14A O3 2_667 0.97 2.43 3.311(3) 150 yes
C8 H8 O4 2_667 0.93 2.60 3.402(3) 145 yes
C5 H5A O5 2_657 0.96 2.59 3.488(4) 156 yes

loop_
_geom_torsion_atom_site_label_1
_geom_torsion_atom_site_label_2
_geom_torsion_atom_site_label_3
_geom_torsion_atom_site_label_4
_geom_torsion
C4 C1 C2 O1 -62.7(2)
C3 C1 C2 O1 60.0(2)
C5 C1 C2 O1 175.83(19)
C2 C1 C3 O2 -57.3(2)
C4 C1 C3 O2 65.4(2)
C5 C1 C3 O2 -173.6(2)
O4 C6 C7 C12 143.0(2)
P1 C6 C7 C12 -101.9(2)
O4 C6 C7 C8 -37.6(3)
P1 C6 C7 C8 77.5(2)
C12 C7 C8 C9 0.7(3)
C6 C7 C8 C9 -178.7(2)
C7 C8 C9 C10 0.2(4)
C8 C9 C10 C11 -0.7(4)
C9 C10 C11 C12 0.4(4)
C10 C11 C12 C7 0.6(4)
C10 C11 C12 Cl1 -179.2(2)
C8 C7 C12 C11 -1.1(4)
C6 C7 C12 C11 178.3(2)
C8 C7 C12 Cl1 178.69(18)
C6 C7 C12 Cl1 -1.9(3)
O5 C13 C14 O6 -14.7(4)
O4 C13 C14 O6 163.60(19)
O6 C15 C16 C17 -179.7(2)
C20 C15 C16 C17 0.1(4)
O6 C15 C16 Cl2 0.5(3)
C20 C15 C16 Cl2 -179.68(19)
C15 C16 C17 C18 0.1(4)
Cl2 C16 C17 C18 179.9(2)
C16 C17 C18 C19 0.1(4)
C16 C17 C18 Cl3 179.7(2)
C17 C18 C19 C20 -0.4(5)
Cl3 C18 C19 C20 179.9(2)
O6 C15 C20 C19 179.3(2)
C16 C15 C20 C19 -0.5(4)
C18 C19 C20 C15 0.6(4)
C1 C2 O1 P1 -49.7(2)
C1 C3 O2 P1 44.4(2)
O5 C13 O4 C6 4.0(3)
C14 C13 O4 C6 -174.38(18)
C7 C6 O4 C13 -82.1(2)
P1 C6 O4 C13 156.53(15)
C20 C15 O6 C14 -0.9(4)
C16 C15 O6 C14 178.9(2)
C13 C14 O6 C15 94.0(3)
C3 O2 P1 O3 -152.57(15)
C3 O2 P1 O1 -28.21(17)
C3 O2 P1 C6 83.47(17)
C2 O1 P1 O3 155.95(16)
C2 O1 P1 O2 30.65(18)
C2 O1 P1 C6 -81.22(17)
O4 C6 P1 O3 65.36(15)
C7 C6 P1 O3 -55.35(18)
O4 C6 P1 O2 -169.98(12)
C7 C6 P1 O2 69.31(16)
O4 C6 P1 O1 -57.18(14)
C7 C6 P1 O1 -177.90(14)
